data_2233732
loop_
_publ_author_name
'Suresh, G.'
'Sabari, V.'
'Srinivasan, J.'
'Mannickam, Bakthadoss'
'Aravindhan, S.'

_publ_section_title
;
 (<i>E</i>)-2-({2-[(<i>E</i>)-(Hydroxyimino)methyl]phenoxy}methyl)-3-<i>p</i>-tolylacrylonitrile
;
_journal_coeditor_code BT5756
_journal_issue 3
_journal_name_full 'Acta Crystallographica Section E'
_journal_page_first o570
_journal_paper_doi 10.1107/S160053681200270X
_journal_volume 68
_journal_year 2012
_chemical_formula_iupac 'C18 H16 N2 O2'
_chemical_formula_moiety 'C18 H16 N2 O2'
_chemical_formula_sum 'C18 H16 N2 O2'
_chemical_formula_weight 292.33
_chemical_name_systematic
;
(<i>E</i>)-2-({2-[(<i>E</i>)-(Hydroxyimino)methyl]phenoxy}methyl)-
3-<i>p</i>-tolylacrylonitrile
;
_space_group_IT_number 2
_symmetry_cell_setting triclinic
_symmetry_space_group_name_Hall '-P 1'
_symmetry_space_group_name_H-M 'P -1'
_atom_sites_solution_hydrogens geom
_atom_sites_solution_primary direct
_atom_sites_solution_secondary difmap
_audit_creation_method SHELXL-97
_cell_angle_alpha 100.208(2)
_cell_angle_beta 90.7250(10)
_cell_angle_gamma 105.2060(10)
_cell_formula_units_Z 2
_cell_length_a 8.4851(2)
_cell_length_b 9.3900(3)
_cell_length_c 10.0779(3)
_cell_measurement_reflns_used 8725
_cell_measurement_temperature 293(2)
_cell_measurement_theta_max 29.0897
_cell_measurement_theta_min 2.7582
_cell_volume 761.10(4)
_computing_cell_refinement 'CrysAlis PRO (Oxford Diffraction, 2009)'
_computing_data_collection 'CrysAlis PRO (Oxford Diffraction, 2009)'
_computing_data_reduction 'CrysAlis PRO (Oxford Diffraction, 2009)'
_computing_molecular_graphics '<i>ORTEP-3 for Windows</i> (Farrugia, 1997)'
_computing_publication_material '<i>PLATON</i> (Spek, 2009)'
_computing_structure_refinement '<i>SHELXL97</i> (Sheldrick, 2008)'
_computing_structure_solution '<i>SHELXS97</i> (Sheldrick, 2008)'
_diffrn_ambient_temperature 293(2)
_diffrn_detector_area_resol_mean 15.9948
_diffrn_measured_fraction_theta_full 0.993
_diffrn_measured_fraction_theta_max 0.993
_diffrn_measurement_device_type 'Oxford Diffraction Xcalibur-S'
_diffrn_measurement_method '\w '
_diffrn_radiation_monochromator graphite
_diffrn_radiation_source 'fine-focus sealed tube'
_diffrn_radiation_type MoK\a
_diffrn_radiation_wavelength 0.71073
_diffrn_reflns_av_R_equivalents 0.0216
_diffrn_reflns_av_sigmaI/netI 0.0192
_diffrn_reflns_limit_h_max 11
_diffrn_reflns_limit_h_min -11
_diffrn_reflns_limit_k_max 12
_diffrn_reflns_limit_k_min -12
_diffrn_reflns_limit_l_max 13
_diffrn_reflns_limit_l_min -13
_diffrn_reflns_number 18160
_diffrn_reflns_theta_full 29.59
_diffrn_reflns_theta_max 29.59
_diffrn_reflns_theta_min 2.06
_diffrn_standards_number 0
_exptl_absorpt_coefficient_mu 0.084
_exptl_absorpt_correction_T_max 0.9902
_exptl_absorpt_correction_T_min 0.9797
_exptl_absorpt_correction_type multi-scan
_exptl_absorpt_process_details '(<i>CrysAlis PRO</i>; Oxford Diffraction, 2009)'
_exptl_crystal_colour colourless
_exptl_crystal_density_diffrn 1.276
_exptl_crystal_density_method 'not measured'
_exptl_crystal_description triclinic
_exptl_crystal_F_000 308
_exptl_crystal_size_max 0.2
_exptl_crystal_size_mid 0.2
_exptl_crystal_size_min 0.2
_refine_diff_density_max 0.239
_refine_diff_density_min -0.181
_refine_ls_extinction_coef 0.0173(18)
_refine_ls_extinction_method '<i>SHELXL97</i> (Sheldrick, 2008)'
_refine_ls_goodness_of_fit_ref 1.025
_refine_ls_hydrogen_treatment constr
_refine_ls_matrix_type full
_refine_ls_number_parameters 201
_refine_ls_number_reflns 4229
_refine_ls_number_restraints 0
_refine_ls_restrained_S_all 1.025
_refine_ls_R_factor_all 0.0686
_refine_ls_R_factor_gt 0.0468
_refine_ls_shift/su_max 0.001
_refine_ls_shift/su_mean 0.000
_refine_ls_structure_factor_coef Fsqd
_refine_ls_weighting_details 'calc w=1/[\s^2^(Fo^2^)+(0.0732P)^2^+0.1350P] where P=(Fo^2^+2Fc^2^)/3'
_refine_ls_weighting_scheme calc
_refine_ls_wR_factor_gt 0.1316
_refine_ls_wR_factor_ref 0.1511
_reflns_number_gt 3031
_reflns_number_total 4229
_reflns_threshold_expression I>2\s(I)
_cod_data_source_file bt5756.cif
_cod_data_source_block I
_cod_database_code 2233732
_cod_database_fobs_code 2233732

loop_
_symmetry_equiv_pos_as_xyz
'x, y, z'
'-x, -y, -z'

loop_
_atom_site_type_symbol
_atom_site_label
_atom_site_fract_x
_atom_site_fract_y
_atom_site_fract_z
_atom_site_U_iso_or_equiv
_atom_site_adp_type
_atom_site_calc_flag
_atom_site_refinement_flags
_atom_site_occupancy
_atom_site_symmetry_multiplicity
C C1 0.2633(2) 0.81093(18) 1.11597(16) 0.0584(4) Uani d . 1 1
H H1 0.2024 0.8544 1.1791 0.070 Uiso calc R 1 1
C C2 0.22978(17) 0.64825(16) 1.09291(13) 0.0453(3) Uani d . 1 1
C C3 0.13864(19) 0.57501(19) 1.18740(15) 0.0561(4) Uani d . 1 1
H H3 0.1003 0.6318 1.2585 0.067 Uiso calc R 1 1
C C4 0.10362(19) 0.42252(19) 1.17926(16) 0.0589(4) Uani d . 1 1
H H4 0.0403 0.3767 1.2425 0.071 Uiso calc R 1 1
C C5 0.1631(2) 0.33864(18) 1.07685(16) 0.0586(4) Uani d . 1 1
H H5 0.1429 0.2356 1.0721 0.070 Uiso calc R 1 1
C C6 0.25320(19) 0.40619(16) 0.98021(14) 0.0532(3) Uani d . 1 1
H H6 0.2938 0.3482 0.9115 0.064 Uiso calc R 1 1
C C7 0.28343(16) 0.55934(15) 0.98496(12) 0.0421(3) Uani d . 1 1
C C8 0.3950(2) 0.53835(16) 0.76860(13) 0.0522(3) Uani d . 1 1
H H8A 0.3004 0.4535 0.7396 0.063 Uiso calc R 1 1
H H8B 0.4874 0.5003 0.7866 0.063 Uiso calc R 1 1
C C9 0.43216(17) 0.63100(15) 0.66042(12) 0.0450(3) Uani d . 1 1
C C10 0.29368(19) 0.66178(18) 0.60167(15) 0.0559(4) Uani d . 1 1
C C11 0.58348(17) 0.67335(15) 0.61876(13) 0.0460(3) Uani d . 1 1
H H11 0.6609 0.6433 0.6650 0.055 Uiso calc R 1 1
C C12 0.64990(16) 0.75770(15) 0.51448(12) 0.0435(3) Uani d . 1 1
C C13 0.81374(17) 0.77192(17) 0.48925(14) 0.0495(3) Uani d . 1 1
H H13 0.8746 0.7272 0.5380 0.059 Uiso calc R 1 1
C C14 0.88750(18) 0.85082(17) 0.39364(15) 0.0549(4) Uani d . 1 1
H H14 0.9974 0.8589 0.3795 0.066 Uiso calc R 1 1
C C15 0.80160(19) 0.91823(16) 0.31820(14) 0.0536(4) Uani d . 1 1
C C16 0.6389(2) 0.9040(2) 0.34270(17) 0.0634(4) Uani d . 1 1
H H16 0.5787 0.9487 0.2933 0.076 Uiso calc R 1 1
C C17 0.56333(19) 0.8258(2) 0.43805(17) 0.0599(4) Uani d . 1 1
H H17 0.4535 0.8182 0.4517 0.072 Uiso calc R 1 1
C C18 0.8817(3) 1.0064(2) 0.21478(18) 0.0740(5) Uani d . 1 1
H H18A 0.8424 0.9511 0.1258 0.111 Uiso calc R 1 1
H H18B 0.9982 1.0232 0.2247 0.111 Uiso calc R 1 1
H H18C 0.8558 1.1013 0.2278 0.111 Uiso calc R 1 1
N N1 0.36637(16) 0.89828(13) 1.05886(12) 0.0535(3) Uani d . 1 1
N N2 0.1784(2) 0.6810(2) 0.55663(18) 0.0851(5) Uani d . 1 1
O O1 0.37363(18) 1.04895(13) 1.10956(14) 0.0795(4) Uani d . 1 1
H H1A 0.4451 1.1035 1.0733 0.119 Uiso calc R 1 1
O O2 0.36281(13) 0.63175(10) 0.88863(9) 0.0495(3) Uani d . 1 1

loop_
_atom_site_aniso_label
_atom_site_aniso_U_11
_atom_site_aniso_U_22
_atom_site_aniso_U_33
_atom_site_aniso_U_12
_atom_site_aniso_U_13
_atom_site_aniso_U_23
C1 0.0724(10) 0.0543(9) 0.0521(8) 0.0226(7) 0.0238(7) 0.0100(7)
C2 0.0489(7) 0.0495(7) 0.0402(6) 0.0151(6) 0.0072(5) 0.0123(5)
C3 0.0607(8) 0.0672(10) 0.0479(7) 0.0241(7) 0.0193(6) 0.0195(7)
C4 0.0598(9) 0.0687(10) 0.0552(8) 0.0151(7) 0.0152(7) 0.0322(8)
C5 0.0720(10) 0.0498(8) 0.0534(8) 0.0072(7) 0.0059(7) 0.0218(7)
C6 0.0708(9) 0.0444(8) 0.0419(7) 0.0102(7) 0.0085(6) 0.0091(6)
C7 0.0475(6) 0.0442(7) 0.0330(6) 0.0075(5) 0.0036(5) 0.0102(5)
C8 0.0743(9) 0.0423(7) 0.0355(6) 0.0098(6) 0.0139(6) 0.0035(5)
C9 0.0583(8) 0.0414(7) 0.0322(6) 0.0099(6) 0.0098(5) 0.0037(5)
C10 0.0535(8) 0.0653(10) 0.0487(8) 0.0125(7) 0.0183(6) 0.0147(7)
C11 0.0536(7) 0.0481(7) 0.0361(6) 0.0132(6) 0.0034(5) 0.0078(5)
C12 0.0467(7) 0.0444(7) 0.0368(6) 0.0085(5) 0.0052(5) 0.0059(5)
C13 0.0479(7) 0.0519(8) 0.0467(7) 0.0115(6) 0.0030(5) 0.0064(6)
C14 0.0498(7) 0.0533(8) 0.0547(8) 0.0060(6) 0.0144(6) 0.0031(7)
C15 0.0655(9) 0.0440(7) 0.0430(7) 0.0021(6) 0.0115(6) 0.0042(6)
C16 0.0644(9) 0.0693(11) 0.0619(9) 0.0150(8) 0.0042(7) 0.0307(8)
C17 0.0475(7) 0.0738(11) 0.0657(9) 0.0170(7) 0.0114(7) 0.0310(8)
C18 0.0942(13) 0.0603(10) 0.0604(10) 0.0033(9) 0.0250(9) 0.0171(8)
N1 0.0721(8) 0.0417(6) 0.0470(6) 0.0179(6) 0.0113(6) 0.0043(5)
N2 0.0583(9) 0.1209(15) 0.0875(11) 0.0292(9) 0.0200(8) 0.0404(11)
O1 0.1108(11) 0.0418(6) 0.0846(9) 0.0226(6) 0.0388(8) 0.0032(6)
O2 0.0706(6) 0.0383(5) 0.0342(4) 0.0058(4) 0.0158(4) 0.0051(4)

loop_
_atom_type_symbol
_atom_type_description
_atom_type_scat_dispersion_real
_atom_type_scat_dispersion_imag
_atom_type_scat_source
C C 0.0033 0.0016 'International Tables Vol C Tables 4.2.6.8 and 6.1.1.4'
H H 0.0000 0.0000 'International Tables Vol C Tables 4.2.6.8 and 6.1.1.4'
N N 0.0061 0.0033 'International Tables Vol C Tables 4.2.6.8 and 6.1.1.4'
O O 0.0106 0.0060 'International Tables Vol C Tables 4.2.6.8 and 6.1.1.4'

loop_
_geom_angle_atom_site_label_1
_geom_angle_atom_site_label_2
_geom_angle_atom_site_label_3
_geom_angle
N1 C1 C2 126.24(13)
N1 C1 H1 116.9
C2 C1 H1 116.9
C3 C2 C7 117.57(13)
C3 C2 C1 116.91(12)
C7 C2 C1 125.51(12)
C4 C3 C2 122.44(14)
C4 C3 H3 118.8
C2 C3 H3 118.8
C5 C4 C3 119.14(13)
C5 C4 H4 120.4
C3 C4 H4 120.4
C4 C5 C6 120.48(14)
C4 C5 H5 119.8
C6 C5 H5 119.8
C7 C6 C5 120.58(13)
C7 C6 H6 119.7
C5 C6 H6 119.7
O2 C7 C6 123.63(12)
O2 C7 C2 116.70(11)
C6 C7 C2 119.66(12)
O2 C8 C9 108.34(11)
O2 C8 H8A 110.0
C9 C8 H8A 110.0
O2 C8 H8B 110.0
C9 C8 H8B 110.0
H8A C8 H8B 108.4
C11 C9 C10 123.51(12)
C11 C9 C8 121.38(13)
C10 C9 C8 115.02(12)
N2 C10 C9 176.93(17)
C9 C11 C12 132.12(13)
C9 C11 H11 113.9
C12 C11 H11 113.9
C13 C12 C17 117.22(13)
C13 C12 C11 117.23(12)
C17 C12 C11 125.54(12)
C14 C13 C12 121.36(13)
C14 C13 H13 119.3
C12 C13 H13 119.3
C13 C14 C15 121.31(13)
C13 C14 H14 119.3
C15 C14 H14 119.3
C16 C15 C14 117.50(14)
C16 C15 C18 120.80(16)
C14 C15 C18 121.69(15)
C17 C16 C15 121.93(15)
C17 C16 H16 119.0
C15 C16 H16 119.0
C16 C17 C12 120.67(14)
C16 C17 H17 119.7
C12 C17 H17 119.7
C15 C18 H18A 109.5
C15 C18 H18B 109.5
H18A C18 H18B 109.5
C15 C18 H18C 109.5
H18A C18 H18C 109.5
H18B C18 H18C 109.5
C1 N1 O1 111.61(12)
N1 O1 H1A 109.5
C7 O2 C8 116.51(10)

loop_
_geom_bond_atom_site_label_1
_geom_bond_atom_site_label_2
_geom_bond_distance
C1 N1 1.2541(19)
C1 C2 1.454(2)
C1 H1 0.9300
C2 C3 1.3963(19)
C2 C7 1.4063(17)
C3 C4 1.371(2)
C3 H3 0.9300
C4 C5 1.369(2)
C4 H4 0.9300
C5 C6 1.385(2)
C5 H5 0.9300
C6 C7 1.3850(19)
C6 H6 0.9300
C7 O2 1.3670(15)
C8 O2 1.4371(15)
C8 C9 1.4985(19)
C8 H8A 0.9700
C8 H8B 0.9700
C9 C11 1.3371(19)
C9 C10 1.427(2)
C10 N2 1.143(2)
C11 C12 1.4578(18)
C11 H11 0.9300
C12 C13 1.3923(19)
C12 C17 1.396(2)
C13 C14 1.376(2)
C13 H13 0.9300
C14 C15 1.382(2)
C14 H14 0.9300
C15 C16 1.382(2)
C15 C18 1.504(2)
C16 C17 1.376(2)
C16 H16 0.9300
C17 H17 0.9300
C18 H18A 0.9600
C18 H18B 0.9600
C18 H18C 0.9600
N1 O1 1.4013(15)
O1 H1A 0.8200

loop_
_geom_hbond_atom_site_label_D
_geom_hbond_atom_site_label_H
_geom_hbond_atom_site_label_A
_geom_hbond_site_symmetry_A
_geom_hbond_distance_DH
_geom_hbond_distance_HA
_geom_hbond_distance_DA
_geom_hbond_angle_DHA
_geom_hbond_publ_flag
O1 H1A N1 2_677 0.82 2.10 2.795(2) 143 yes

loop_
_geom_torsion_atom_site_label_1
_geom_torsion_atom_site_label_2
_geom_torsion_atom_site_label_3
_geom_torsion_atom_site_label_4
_geom_torsion
N1 C1 C2 C3 165.75(16)
N1 C1 C2 C7 -13.2(3)
C7 C2 C3 C4 1.3(2)
C1 C2 C3 C4 -177.81(15)
C2 C3 C4 C5 1.6(2)
C3 C4 C5 C6 -2.0(2)
C4 C5 C6 C7 -0.5(2)
C5 C6 C7 O2 -175.94(13)
C5 C6 C7 C2 3.5(2)
C3 C2 C7 O2 175.69(12)
C1 C2 C7 O2 -5.3(2)
C3 C2 C7 C6 -3.8(2)
C1 C2 C7 C6 175.23(14)
O2 C8 C9 C11 108.86(14)
O2 C8 C9 C10 -74.60(16)
C11 C9 C10 N2 156(3)
C8 C9 C10 N2 -21(3)
C10 C9 C11 C12 1.5(2)
C8 C9 C11 C12 177.74(13)
C9 C11 C12 C13 -174.78(14)
C9 C11 C12 C17 5.4(2)
C17 C12 C13 C14 0.5(2)
C11 C12 C13 C14 -179.33(12)
C12 C13 C14 C15 -0.4(2)
C13 C14 C15 C16 0.3(2)
C13 C14 C15 C18 179.17(14)
C14 C15 C16 C17 -0.2(2)
C18 C15 C16 C17 -179.07(16)
C15 C16 C17 C12 0.2(3)
C13 C12 C17 C16 -0.4(2)
C11 C12 C17 C16 179.43(15)
C2 C1 N1 O1 -176.87(15)
C6 C7 O2 C8 8.7(2)
C2 C7 O2 C8 -170.73(12)
C9 C8 O2 C7 162.41(12)

loop_
_cod_related_entry_id
_cod_related_entry_database
_cod_related_entry_code
1 ChemSpider 30657467
